data_7236810
loop_
_publ_author_name
'Li, Jinfeng'
'Ni, Zhenjie'
'Zhang, Xiaotao'
'Li, Rongjin'
'Dong, Huanli'
'Hu, Wenping'

_publ_section_title
;
 Enhanced stability of a rubrene analogue with a brickwork packing motif
;
_journal_issue 33
_journal_name_full 'Journal of Materials Chemistry C'
_journal_page_first 8376
_journal_paper_doi 10.1039/C7TC01790A
_journal_volume 5
_journal_year 2017
_chemical_formula_moiety 'C38 H14 F10 S2'
_chemical_formula_sum 'C38 H14 F10 S2'
_chemical_formula_weight 724.61
_space_group_IT_number 60
_space_group_name_Hall '-P 2n 2ab'
_space_group_name_H-M_alt 'P b c n'
_symmetry_cell_setting orthorhombic
_symmetry_space_group_name_H-M 'P b c n'
_atom_sites_solution_hydrogens geom
_atom_sites_solution_primary direct
_atom_sites_solution_secondary difmap
_audit_creation_method SHELXL-97
_audit_update_record
;
2014-09-28 deposited with the CCDC.
2017-08-01 downloaded from the CCDC.
;
_cell_angle_alpha 90.00
_cell_angle_beta 90.00
_cell_angle_gamma 90.00
_cell_formula_units_Z 4
_cell_length_a 13.862(3)
_cell_length_b 7.7560(16)
_cell_length_c 27.693(6)
_cell_measurement_reflns_used 6653
_cell_measurement_temperature 173(2)
_cell_measurement_theta_max 25.3507
_cell_measurement_theta_min 1.4690
_cell_volume 2977.4(11)
_computing_cell_refinement 'CrystalClear (Rigaku Inc., 2008)'
_computing_data_collection 'CrystalClear (Rigaku Inc., 2008)'
_computing_data_reduction 'CrystalClear (Rigaku Inc., 2008)'
_computing_molecular_graphics
;
 Mercury: visualization and analysis of crystal structures, C. F. Macrae,
 P. R. Edgington, P. McCabe, E. Pidcock, G. P. Shields, R. Taylor,
 M. Towler and J. van de Streek, J. Appl. Cryst., 39, 453-457, 2006.
;
_computing_publication_material 'SHELX-97 (Sheldrick, 2008)'
_computing_structure_refinement 'SHELX-97 (Sheldrick, 2008)'
_computing_structure_solution 'SHELX-97 (Sheldrick, 2008)'
_diffrn_ambient_temperature 173(2)
_diffrn_detector_area_resol_mean 28.5714
_diffrn_measured_fraction_theta_full 0.997
_diffrn_measured_fraction_theta_max 0.997
_diffrn_measurement_device_type 'Saturn724+ CCD'
_diffrn_measurement_method '\w scans at fixed \c = 45\%'
_diffrn_radiation_monochromator graphite
_diffrn_radiation_source 'fine-focus sealed tube'
_diffrn_radiation_type MoK\a
_diffrn_radiation_wavelength 0.71073
_diffrn_reflns_av_R_equivalents 0.0940
_diffrn_reflns_av_sigmaI/netI 0.0616
_diffrn_reflns_limit_h_max 16
_diffrn_reflns_limit_h_min -16
_diffrn_reflns_limit_k_max 9
_diffrn_reflns_limit_k_min -5
_diffrn_reflns_limit_l_max 27
_diffrn_reflns_limit_l_min -32
_diffrn_reflns_number 14172
_diffrn_reflns_theta_full 25.00
_diffrn_reflns_theta_max 25.00
_diffrn_reflns_theta_min 2.08
_exptl_absorpt_coefficient_mu 0.272
_exptl_absorpt_correction_T_max 1.0000
_exptl_absorpt_correction_T_min 0.5647
_exptl_absorpt_correction_type multi-scan
_exptl_absorpt_process_details 'CrystalClear (Rigaku Inc., 2008)'
_exptl_crystal_colour red
_exptl_crystal_density_diffrn 1.617
_exptl_crystal_density_method 'not measured'
_exptl_crystal_description block
_exptl_crystal_F_000 1456
_exptl_crystal_size_max 0.20
_exptl_crystal_size_mid 0.11
_exptl_crystal_size_min 0.10
_refine_diff_density_max 0.255
_refine_diff_density_min -0.222
_refine_diff_density_rms 0.060
_refine_ls_extinction_method none
_refine_ls_goodness_of_fit_ref 1.378
_refine_ls_hydrogen_treatment constr
_refine_ls_matrix_type full
_refine_ls_number_parameters 245
_refine_ls_number_reflns 2615
_refine_ls_number_restraints 32
_refine_ls_restrained_S_all 1.420
_refine_ls_R_factor_all 0.1336
_refine_ls_R_factor_gt 0.1122
_refine_ls_shift/su_max 0.001
_refine_ls_shift/su_mean 0.000
_refine_ls_structure_factor_coef Fsqd
_refine_ls_weighting_details 'calc w=1/[\s^2^(Fo^2^)+(0.0196P)^2^+6.7028P] where P=(Fo^2^+2Fc^2^)/3'
_refine_ls_weighting_scheme calc
_refine_ls_wR_factor_gt 0.1644
_refine_ls_wR_factor_ref 0.1717
_reflns_number_gt 2205
_reflns_number_total 2615
_reflns_threshold_expression >2sigma(I)
_cod_data_source_file c7tc01790a2.cif
_cod_data_source_block a
_cod_original_cell_volume 2977.4(10)
_cod_original_sg_symbol_H-M Pbcn
_cod_database_code 7236810

loop_
_symmetry_equiv_pos_as_xyz
'x, y, z'
'-x+1/2, -y+1/2, z+1/2'
'-x, y, -z+1/2'
'x+1/2, -y+1/2, -z'
'-x, -y, -z'
'x-1/2, y-1/2, -z-1/2'
'x, -y, z-1/2'
'-x-1/2, y-1/2, z'

loop_
_atom_site_label
_atom_site_type_symbol
_atom_site_fract_x
_atom_site_fract_y
_atom_site_fract_z
_atom_site_U_iso_or_equiv
_atom_site_adp_type
_atom_site_occupancy
_atom_site_symmetry_multiplicity
_atom_site_calc_flag
_atom_site_refinement_flags
_atom_site_disorder_assembly
_atom_site_disorder_group
S1 S 0.5718(3) -0.0200(5) 0.36926(11) 0.0351(11) Uani 0.556(7) 1 d PDU A 1
C17 C 0.6546(12) 0.2589(16) 0.3875(3) 0.031(5) Uani 0.556(7) 1 d PDU A 1
H17 H 0.6823 0.3702 0.3840 0.038 Uiso 0.556(7) 1 calc PR A 1
S1' S 0.6690(4) 0.3144(7) 0.38661(15) 0.0388(14) Uani 0.444(7) 1 d PDU A 2
C17' C 0.5946(15) 0.0271(18) 0.3750(4) 0.045(8) Uani 0.444(7) 1 d PDU A 2
H17A H 0.5698 -0.0730 0.3596 0.054 Uiso 0.444(7) 1 calc PR A 2
F1 F 0.6526(3) 0.0561(4) 0.11842(12) 0.0564(10) Uani 1 1 d . . .
F2 F 0.6755(3) 0.1659(5) 0.02820(12) 0.0659(12) Uani 1 1 d . . .
F3 F 0.6137(3) 0.4845(6) 0.00176(12) 0.0692(12) Uani 1 1 d . . .
F4 F 0.5246(3) 0.6887(5) 0.06817(14) 0.0752(14) Uani 1 1 d . . .
F5 F 0.4987(3) 0.5765(4) 0.15883(12) 0.0512(10) Uani 1 1 d . . .
C1 C 0.6197(4) 0.2129(7) 0.10706(19) 0.0351(14) Uani 1 1 d . . .
C2 C 0.6322(4) 0.2686(8) 0.06076(19) 0.0412(15) Uani 1 1 d . . .
C3 C 0.6009(5) 0.4285(9) 0.0473(2) 0.0454(16) Uani 1 1 d . . .
C4 C 0.5570(5) 0.5311(8) 0.0810(2) 0.0467(16) Uani 1 1 d . . .
C5 C 0.5445(4) 0.4732(8) 0.1272(2) 0.0369(14) Uani 1 1 d . . .
C6 C 0.5771(3) 0.3126(7) 0.14288(18) 0.0271(12) Uani 1 1 d . . .
C7 C 0.5794(4) 0.2667(6) 0.19557(18) 0.0281(12) Uani 1 1 d . . .
C8 C 0.6710(4) 0.2673(6) 0.21713(19) 0.0277(12) Uani 1 1 d . . .
C9 C 0.7566(4) 0.3106(7) 0.19114(19) 0.0343(13) Uani 1 1 d . . .
H9 H 0.7511 0.3500 0.1588 0.041 Uiso 1 1 calc R . .
C10 C 0.8445(4) 0.2973(7) 0.2110(2) 0.0385(14) Uani 1 1 d . . .
H10 H 0.9000 0.3316 0.1933 0.046 Uiso 1 1 calc R . .
C11 C 0.8546(4) 0.2317(8) 0.2586(2) 0.0386(15) Uani 1 1 d . . .
H11 H 0.9172 0.2117 0.2714 0.046 Uiso 1 1 calc R . .
C12 C 0.7765(4) 0.1977(7) 0.2858(2) 0.0359(14) Uani 1 1 d . . .
H12 H 0.7847 0.1556 0.3177 0.043 Uiso 1 1 calc R . .
C13 C 0.6807(4) 0.2240(7) 0.26732(19) 0.0303(13) Uani 1 1 d . . .
C14 C 0.5984(4) 0.2156(6) 0.29650(18) 0.0276(12) Uani 1 1 d . A .
C15 C 0.5048(4) 0.2390(6) 0.27615(17) 0.0254(12) Uani 1 1 d . . .
C16 C 0.6114(4) 0.1757(6) 0.34783(18) 0.0296(12) Uani 1 1 d D . .
C18 C 0.6558(5) 0.1741(8) 0.4325(2) 0.0515(17) Uani 1 1 d D . .
H18 H 0.6814 0.2163 0.4620 0.062 Uiso 1 1 calc R A 1
C19 C 0.6139(5) 0.0236(9) 0.4249(2) 0.0500(17) Uani 1 1 d D A .
H19 H 0.6077 -0.0581 0.4503 0.060 Uiso 1 1 calc R B 1

loop_
_atom_site_aniso_label
_atom_site_aniso_U_11
_atom_site_aniso_U_22
_atom_site_aniso_U_33
_atom_site_aniso_U_23
_atom_site_aniso_U_13
_atom_site_aniso_U_12
S1 0.047(2) 0.0355(19) 0.0233(15) 0.0035(14) -0.0032(13) 0.0004(18)
C17 0.035(6) 0.025(6) 0.034(6) 0.007(4) 0.002(4) -0.008(4)
S1' 0.042(2) 0.041(3) 0.033(2) 0.0011(17) -0.0047(16) -0.011(2)
C17' 0.046(9) 0.045(9) 0.044(9) -0.012(5) -0.005(5) -0.005(5)
F1 0.082(3) 0.051(2) 0.036(2) 0.0026(18) 0.0063(19) 0.033(2)
F2 0.079(3) 0.089(3) 0.029(2) -0.004(2) 0.010(2) 0.022(2)
F3 0.093(3) 0.088(3) 0.028(2) 0.020(2) 0.006(2) -0.007(3)
F4 0.130(4) 0.045(2) 0.051(3) 0.018(2) -0.006(2) 0.017(2)
F5 0.076(3) 0.0399(19) 0.038(2) -0.0050(16) -0.0003(19) 0.0155(19)
C1 0.046(3) 0.034(3) 0.025(3) 0.003(3) -0.001(3) 0.011(3)
C2 0.045(4) 0.058(4) 0.021(3) -0.005(3) 0.007(3) 0.006(3)
C3 0.056(4) 0.058(4) 0.022(3) 0.016(3) 0.002(3) -0.004(3)
C4 0.067(4) 0.035(3) 0.038(4) 0.008(3) -0.009(3) 0.010(3)
C5 0.047(3) 0.045(3) 0.019(3) 0.001(3) -0.004(3) 0.006(3)
C6 0.025(3) 0.034(3) 0.022(3) 0.004(2) 0.000(2) -0.002(2)
C7 0.038(3) 0.029(3) 0.017(3) 0.000(2) 0.004(2) -0.002(3)
C8 0.028(3) 0.028(3) 0.028(3) 0.005(2) -0.001(2) 0.000(2)
C9 0.040(3) 0.036(3) 0.027(3) 0.005(3) 0.003(3) -0.003(3)
C10 0.033(3) 0.044(3) 0.039(4) -0.002(3) 0.008(3) 0.001(3)
C11 0.024(3) 0.057(4) 0.034(3) -0.001(3) -0.004(3) 0.005(3)
C12 0.040(3) 0.041(3) 0.026(3) 0.005(3) -0.004(3) 0.005(3)
C13 0.035(3) 0.032(3) 0.024(3) 0.004(2) -0.002(2) 0.002(3)
C14 0.038(3) 0.025(3) 0.020(3) -0.003(2) -0.004(2) -0.001(2)
C15 0.036(3) 0.020(2) 0.020(3) 0.001(2) -0.003(2) -0.006(2)
C16 0.034(3) 0.033(3) 0.022(3) -0.001(2) 0.000(2) -0.002(3)
C18 0.056(4) 0.063(5) 0.035(4) -0.009(3) -0.013(3) 0.010(4)
C19 0.061(4) 0.054(4) 0.035(4) 0.012(3) -0.006(3) 0.007(4)

loop_
_atom_type_symbol
_atom_type_description
_atom_type_scat_dispersion_real
_atom_type_scat_dispersion_imag
_atom_type_scat_source
C C 0.0033 0.0016 'International Tables Vol C Tables 4.2.6.8 and 6.1.1.4'
H H 0.0000 0.0000 'International Tables Vol C Tables 4.2.6.8 and 6.1.1.4'
F F 0.0171 0.0103 'International Tables Vol C Tables 4.2.6.8 and 6.1.1.4'
S S 0.1246 0.1234 'International Tables Vol C Tables 4.2.6.8 and 6.1.1.4'

loop_
_geom_angle_atom_site_label_1
_geom_angle_atom_site_label_2
_geom_angle_atom_site_label_3
_geom_angle
_geom_angle_site_symmetry_1
_geom_angle_site_symmetry_3
C19 S1 C16 91.6(4) . .
C16 C17 C18 118.8(8) . .
C16 C17 H17 120.6 . .
C18 C17 H17 120.6 . .
C18 S1' C16 90.9(4) . .
C16 C17' C19 120.9(10) . .
C16 C17' H17A 119.6 . .
C19 C17' H17A 119.6 . .
F1 C1 C2 117.7(5) . .
F1 C1 C6 118.9(5) . .
C2 C1 C6 123.3(5) . .
F2 C2 C1 120.0(6) . .
F2 C2 C3 119.8(5) . .
C1 C2 C3 120.2(5) . .
F3 C3 C2 120.5(6) . .
F3 C3 C4 120.6(6) . .
C2 C3 C4 118.9(5) . .
F4 C4 C5 120.1(6) . .
F4 C4 C3 119.7(6) . .
C5 C4 C3 120.2(6) . .
F5 C5 C4 118.3(5) . .
F5 C5 C6 118.9(5) . .
C4 C5 C6 122.9(5) . .
C1 C6 C5 114.4(5) . .
C1 C6 C7 123.5(5) . .
C5 C6 C7 121.4(5) . .
C8 C7 C15 120.6(5) . 3_655
C8 C7 C6 115.6(4) . .
C15 C7 C6 123.6(5) 3_655 .
C7 C8 C9 122.6(5) . .
C7 C8 C13 119.7(5) . .
C9 C8 C13 117.7(5) . .
C10 C9 C8 122.0(5) . .
C10 C9 H9 119.0 . .
C8 C9 H9 119.0 . .
C9 C10 C11 119.9(5) . .
C9 C10 H10 120.1 . .
C11 C10 H10 120.1 . .
C12 C11 C10 120.7(5) . .
C12 C11 H11 119.7 . .
C10 C11 H11 119.7 . .
C11 C12 C13 121.2(5) . .
C11 C12 H12 119.4 . .
C13 C12 H12 119.4 . .
C14 C13 C8 119.5(5) . .
C14 C13 C12 122.8(5) . .
C8 C13 C12 117.7(5) . .
C13 C14 C15 120.5(5) . .
C13 C14 C16 118.0(5) . .
C15 C14 C16 121.5(5) . .
C7 C15 C14 123.2(5) 3_655 .
C7 C15 C15 118.2(6) 3_655 3_655
C14 C15 C15 118.5(6) . 3_655
C17' C16 C17 91.6(7) . .
C17' C16 C14 132.5(6) . .
C17 C16 C14 135.5(6) . .
C17' C16 S1' 105.0(6) . .
C17 C16 S1' 13.4(5) . .
C14 C16 S1' 122.1(4) . .
C17' C16 S1 14.5(6) . .
C17 C16 S1 105.7(5) . .
C14 C16 S1 118.8(4) . .
S1' C16 S1 119.1(4) . .
C19 C18 C17 105.4(7) . .
C19 C18 S1' 120.0(5) . .
C17 C18 S1' 14.5(4) . .
C19 C18 H18 127.3 . .
C17 C18 H18 127.3 . .
S1' C18 H18 112.8 . .
C18 C19 C17' 102.9(8) . .
C18 C19 S1 118.4(5) . .
C17' C19 S1 16.0(6) . .
C18 C19 H19 120.8 . .
C17' C19 H19 136.2 . .
S1 C19 H19 120.8 . .

loop_
_geom_bond_atom_site_label_1
_geom_bond_atom_site_label_2
_geom_bond_distance
_geom_bond_site_symmetry_2
S1 C19 1.682(6) .
S1 C16 1.720(5) .
C17 C16 1.407(9) .
C17 C18 1.408(9) .
C17 H17 0.9500 .
S1' C18 1.683(7) .
S1' C16 1.717(6) .
C17' C16 1.396(9) .
C17' C19 1.408(9) .
C17' H17A 0.9500 .
F1 C1 1.337(6) .
F2 C2 1.344(6) .
F3 C3 1.345(6) .
F4 C4 1.349(6) .
F5 C5 1.345(6) .
C1 C2 1.364(7) .
C1 C6 1.389(7) .
C2 C3 1.366(8) .
C3 C4 1.369(9) .
C4 C5 1.368(8) .
C5 C6 1.394(7) .
C6 C7 1.502(7) .
C7 C8 1.403(7) .
C7 C15 1.422(7) 3_655
C8 C9 1.428(7) .
C8 C13 1.436(7) .
C9 C10 1.342(7) .
C9 H9 0.9500 .
C10 C11 1.419(8) .
C10 H10 0.9500 .
C11 C12 1.345(7) .
C11 H11 0.9500 .
C12 C13 1.437(7) .
C12 H12 0.9500 .
C13 C14 1.400(7) .
C14 C15 1.426(7) .
C14 C16 1.466(7) .
C15 C7 1.422(7) 3_655
C15 C15 1.454(10) 3_655
C18 C19 1.321(9) .
C18 H18 0.9500 .
C19 H19 0.9500 .

loop_
_geom_torsion_atom_site_label_1
_geom_torsion_atom_site_label_2
_geom_torsion_atom_site_label_3
_geom_torsion_atom_site_label_4
_geom_torsion
_geom_torsion_site_symmetry_1
_geom_torsion_site_symmetry_4
F1 C1 C2 F2 0.6(9) . .
C6 C1 C2 F2 178.9(5) . .
F1 C1 C2 C3 -179.4(5) . .
C6 C1 C2 C3 -1.1(10) . .
F2 C2 C3 F3 -0.5(9) . .
C1 C2 C3 F3 179.5(6) . .
F2 C2 C3 C4 180.0(6) . .
C1 C2 C3 C4 0.0(10) . .
F3 C3 C4 F4 1.2(10) . .
C2 C3 C4 F4 -179.3(6) . .
F3 C3 C4 C5 -179.8(6) . .
C2 C3 C4 C5 -0.3(10) . .
F4 C4 C5 F5 0.7(9) . .
C3 C4 C5 F5 -178.3(6) . .
F4 C4 C5 C6 -179.3(5) . .
C3 C4 C5 C6 1.7(10) . .
F1 C1 C6 C5 -179.4(5) . .
C2 C1 C6 C5 2.4(8) . .
F1 C1 C6 C7 10.0(8) . .
C2 C1 C6 C7 -168.2(5) . .
F5 C5 C6 C1 177.4(5) . .
C4 C5 C6 C1 -2.7(8) . .
F5 C5 C6 C7 -11.8(8) . .
C4 C5 C6 C7 168.2(5) . .
C1 C6 C7 C8 65.1(7) . .
C5 C6 C7 C8 -104.9(6) . .
C1 C6 C7 C15 -120.5(6) . 3_655
C5 C6 C7 C15 69.6(7) . 3_655
C15 C7 C8 C9 -173.9(5) 3_655 .
C6 C7 C8 C9 0.7(7) . .
C15 C7 C8 C13 5.7(8) 3_655 .
C6 C7 C8 C13 -179.6(5) . .
C7 C8 C9 C10 -174.5(5) . .
C13 C8 C9 C10 5.8(8) . .
C8 C9 C10 C11 2.7(9) . .
C9 C10 C11 C12 -6.3(9) . .
C10 C11 C12 C13 1.0(9) . .
C7 C8 C13 C14 -12.8(8) . .
C9 C8 C13 C14 166.9(5) . .
C7 C8 C13 C12 169.6(5) . .
C9 C8 C13 C12 -10.7(7) . .
C11 C12 C13 C14 -170.0(5) . .
C11 C12 C13 C8 7.5(8) . .
C8 C13 C14 C15 3.9(8) . .
C12 C13 C14 C15 -178.6(5) . .
C8 C13 C14 C16 -178.3(4) . .
C12 C13 C14 C16 -0.9(8) . .
C13 C14 C15 C7 -166.9(5) . 3_655
C16 C14 C15 C7 15.5(8) . 3_655
C13 C14 C15 C15 11.5(6) . 3_655
C16 C14 C15 C15 -166.2(3) . 3_655
C19 C17' C16 C17 6.2(19) . .
C19 C17' C16 C14 180.0(9) . .
C19 C17' C16 S1' 7(2) . .
C19 C17' C16 S1 -159(5) . .
C18 C17 C16 C17' -4.2(16) . .
C18 C17 C16 C14 -177.6(8) . .
C18 C17 C16 S1' -180(5) . .
C18 C17 C16 S1 -0.5(15) . .
C13 C14 C16 C17' -105.0(14) . .
C15 C14 C16 C17' 72.7(15) . .
C13 C14 C16 C17 66.0(13) . .
C15 C14 C16 C17 -116.2(12) . .
C13 C14 C16 S1' 66.6(7) . .
C15 C14 C16 S1' -115.7(6) . .
C13 C14 C16 S1 -110.8(5) . .
C15 C14 C16 S1 66.9(6) . .
C18 S1' C16 C17' -4.4(11) . .
C18 S1' C16 C17 0(4) . .
C18 S1' C16 C14 -178.0(5) . .
C18 S1' C16 S1 -0.6(5) . .
C19 S1 C16 C17' 15(4) . .
C19 S1 C16 C17 -0.3(8) . .
C19 S1 C16 C14 177.4(5) . .
C19 S1 C16 S1' -0.1(5) . .
C16 C17 C18 C19 1.2(16) . .
C16 C17 C18 S1' 180(5) . .
C16 S1' C18 C19 1.4(7) . .
C16 S1' C18 C17 0(3) . .
C17 C18 C19 C17' 2.6(13) . .
S1' C18 C19 C17' 2.2(12) . .
C17 C18 C19 S1 -1.4(10) . .
S1' C18 C19 S1 -1.8(9) . .
C16 C17' C19 C18 -6(2) . .
C16 C17' C19 S1 161(5) . .
C16 S1 C19 C18 1.1(6) . .
C16 S1 C19 C17' -13(3) . .
